data_7014330
loop_
_publ_author_name
'Milanov, Andrian P.'
'Seidel, R\"udiger W'
'Barreca, Davide'
'Gasparotto, Alberto'
'Winter, Manuela'
'Feydt, J\"urgen'
'Irsen, Stephan'
'Becker, Hans-Werner'
'Devi, Anjana'

_publ_section_title
;
 Malonate complexes of dysprosium: synthesis, characterization and
 application for LI-MOCVD of dysprosium containing thin films.
;
_journal_issue 1
_journal_name_full 'Dalton transactions (Cambridge, England : 2003)'
_journal_page_first 62
_journal_page_last 78
_journal_paper_doi 10.1039/c0dt00455c
_journal_volume 40
_journal_year 2011
_chemical_formula_sum 'C66 H114 Dy2 O24'
_chemical_formula_weight 1616.57
_chemical_name_systematic
;
?
;
_space_group_IT_number 14
_symmetry_cell_setting monoclinic
_symmetry_space_group_name_Hall '-P 2ybc'
_symmetry_space_group_name_H-M 'P 1 21/c 1'
_atom_sites_solution_hydrogens geom
_atom_sites_solution_primary direct
_atom_sites_solution_secondary difmap
_audit_creation_method SHELXL-97
_cell_angle_alpha 90.00
_cell_angle_beta 112.437(5)
_cell_angle_gamma 90.00
_cell_formula_units_Z 2
_cell_length_a 16.6894(8)
_cell_length_b 12.5519(6)
_cell_length_c 21.8342(14)
_cell_measurement_reflns_used 16219
_cell_measurement_temperature 113(2)
_cell_measurement_theta_max 36.829
_cell_measurement_theta_min 2.636
_cell_volume 4227.7(4)
_computing_cell_refinement 'CrysAlis RED 1.171.13, Oxford Diffraction'
_computing_data_collection 'CrysAlis CCD 1.171.13, Oxford Diffraction'
_computing_data_reduction 'CrysAlis RED 1.171.13, Oxford Diffraction'
_computing_molecular_graphics SHELXL-97
_computing_publication_material SHELXL-97
_computing_structure_refinement 'SHELXL-97 (Sheldrick, 1997)'
_computing_structure_solution 'SHELXS-97 (Sheldrick, 1990)'
_diffrn_ambient_temperature 113(2)
_diffrn_measured_fraction_theta_full 0.986
_diffrn_measured_fraction_theta_max 0.986
_diffrn_measurement_device_type 'Sapphire2-CCD, Oxford Diffraction'
_diffrn_measurement_method '560 images at 1.0 deg. in \w and 15 sec.'
_diffrn_radiation_monochromator graphite
_diffrn_radiation_source 'Enhance (Mo) X-ray Source'
_diffrn_radiation_type MoK\a
_diffrn_radiation_wavelength 0.71073
_diffrn_reflns_av_R_equivalents 0.0624
_diffrn_reflns_av_sigmaI/netI 0.0534
_diffrn_reflns_limit_h_max 18
_diffrn_reflns_limit_h_min -21
_diffrn_reflns_limit_k_max 16
_diffrn_reflns_limit_k_min -15
_diffrn_reflns_limit_l_max 28
_diffrn_reflns_limit_l_min -24
_diffrn_reflns_number 41846
_diffrn_reflns_theta_full 27.57
_diffrn_reflns_theta_max 27.57
_diffrn_reflns_theta_min 2.93
_exptl_absorpt_coefficient_mu 1.817
_exptl_absorpt_correction_T_max 0.670
_exptl_absorpt_correction_T_min 0.600
_exptl_absorpt_correction_type empirical
_exptl_absorpt_process_details sadabs
_exptl_crystal_colour colourless
_exptl_crystal_density_diffrn 1.270
_exptl_crystal_density_method 'not measured'
_exptl_crystal_description prism
_exptl_crystal_F_000 1668
_exptl_crystal_size_max 0.43
_exptl_crystal_size_mid 0.22
_exptl_crystal_size_min 0.21
_platon_squeeze_details
;
;
_refine_diff_density_max 3.064
_refine_diff_density_min -1.288
_refine_diff_density_rms 0.119
_refine_ls_extinction_method none
_refine_ls_goodness_of_fit_ref 0.871
_refine_ls_hydrogen_treatment constr
_refine_ls_matrix_type full
_refine_ls_number_parameters 415
_refine_ls_number_reflns 9651
_refine_ls_number_restraints 0
_refine_ls_restrained_S_all 0.871
_refine_ls_R_factor_all 0.0546
_refine_ls_R_factor_gt 0.0331
_refine_ls_shift/su_max 0.001
_refine_ls_shift/su_mean 0.000
_refine_ls_structure_factor_coef Fsqd
_refine_ls_weighting_details 'calc w=1/[\s^2^(Fo^2^)+(0.0514P)^2^+0.0000P] where P=(Fo^2^+2Fc^2^)/3'
_refine_ls_weighting_scheme calc
_refine_ls_wR_factor_gt 0.0800
_refine_ls_wR_factor_ref 0.0847
_reflns_number_gt 6163
_reflns_number_total 9651
_reflns_threshold_expression >2sigma(I)
_cod_data_source_file C0DT00455C.TXT
_cod_data_source_block cvd178mp
_cod_original_sg_symbol_H-M P2(1)/c
_cod_database_code 7014330

loop_
_symmetry_equiv_pos_as_xyz
'x, y, z'
'-x, y+1/2, -z+1/2'
'-x, -y, -z'
'x, -y-1/2, z-1/2'

loop_
_atom_site_label
_atom_site_type_symbol
_atom_site_fract_x
_atom_site_fract_y
_atom_site_fract_z
_atom_site_U_iso_or_equiv
_atom_site_adp_type
_atom_site_occupancy
_atom_site_symmetry_multiplicity
_atom_site_calc_flag
_atom_site_refinement_flags
_atom_site_disorder_assembly
_atom_site_disorder_group
Dy1 Dy 1.126443(8) 0.496536(12) 0.525995(7) 0.01251(5) Uani 1 1 d . . .
C1 C 1.2275(2) 0.5958(3) 0.67605(17) 0.0191(7) Uani 1 1 d . . .
C2 C 1.2169(2) 0.4022(3) 0.67750(17) 0.0181(7) Uani 1 1 d . . .
O5 O 0.99609(14) 0.39602(16) 0.50070(11) 0.0142(4) Uani 1 1 d . . .
O1 O 1.16581(15) 0.39410(18) 0.61799(11) 0.0197(5) Uani 1 1 d . . .
O2 O 1.18100(15) 0.60993(17) 0.61634(11) 0.0189(5) Uani 1 1 d . . .
O3 O 1.26461(17) 0.67928(19) 0.71551(12) 0.0274(6) Uani 1 1 d . . .
O4 O 1.23862(18) 0.30459(19) 0.70622(12) 0.0291(6) Uani 1 1 d . . .
C4 C 1.0073(2) 0.2934(2) 0.50562(16) 0.0157(6) Uani 1 1 d . . .
O7 O 0.84265(15) 0.17415(17) 0.55018(12) 0.0218(5) Uani 1 1 d . . .
O8 O 1.08211(14) 0.26995(17) 0.49842(11) 0.0183(5) Uani 1 1 d . . .
O6 O 0.84708(15) 0.34560(17) 0.52109(11) 0.0184(5) Uani 1 1 d . . .
C3 C 1.2478(2) 0.4982(3) 0.71013(16) 0.0222(7) Uani 1 1 d . . .
H3A H 1.2831 0.4977 0.7561 0.027 Uiso 1 1 calc R . .
C6 C 0.8786(2) 0.2553(3) 0.52930(17) 0.0182(7) Uani 1 1 d . . .
C5 C 0.9536(2) 0.2219(3) 0.51831(17) 0.0189(7) Uani 1 1 d . . .
H5A H 0.9666 0.1481 0.5198 0.023 Uiso 1 1 calc R . .
O9 O 1.11024(14) 0.45133(18) 0.42089(11) 0.0179(5) Uani 1 1 d . . .
O10 O 1.26274(14) 0.46166(19) 0.53371(12) 0.0188(5) Uani 1 1 d . . .
O12 O 1.13276(16) 0.4322(2) 0.32618(11) 0.0254(6) Uani 1 1 d . . .
O11 O 1.38332(15) 0.4351(2) 0.51263(12) 0.0292(6) Uani 1 1 d . . .
C7 C 1.1626(2) 0.4426(3) 0.39267(17) 0.0193(7) Uani 1 1 d . . .
C9 C 1.2961(2) 0.4477(3) 0.49140(17) 0.0182(7) Uani 1 1 d . . .
C41 C 1.3007(3) 0.1571(3) 0.77113(19) 0.0310(9) Uani 1 1 d . . .
H41A H 1.2425 0.1294 0.7626 0.046 Uiso 1 1 calc R . .
H41B H 1.3413 0.1297 0.8137 0.046 Uiso 1 1 calc R . .
H41C H 1.3192 0.1342 0.7356 0.046 Uiso 1 1 calc R . .
C80 C 1.1225(2) 0.1632(3) 0.50412(19) 0.0211(7) Uani 1 1 d . . .
C110 C 1.4402(2) 0.4421(4) 0.58241(19) 0.0298(9) Uani 1 1 d . . .
C70 C 0.7767(2) 0.1934(3) 0.57846(18) 0.0225(8) Uani 1 1 d . . .
C8 C 1.2528(2) 0.4416(3) 0.42313(17) 0.0204(7) Uani 1 1 d . . .
H8A H 1.2858 0.4365 0.3962 0.024 Uiso 1 1 calc R . .
C81 C 1.0662(2) 0.0926(3) 0.44845(19) 0.0266(8) Uani 1 1 d . . .
H81A H 1.0552 0.1277 0.4059 0.040 Uiso 1 1 calc R . .
H81B H 1.0110 0.0797 0.4533 0.040 Uiso 1 1 calc R . .
H81C H 1.0957 0.0246 0.4500 0.040 Uiso 1 1 calc R . .
C30 C 1.2612(2) 0.7881(3) 0.69000(18) 0.0248(8) Uani 1 1 d . . .
C121 C 0.9937(3) 0.3397(3) 0.3038(2) 0.0370(10) Uani 1 1 d . . .
H12A H 0.9938 0.3532 0.3481 0.055 Uiso 1 1 calc R . .
H12B H 1.0241 0.2728 0.3042 0.055 Uiso 1 1 calc R . .
H12C H 0.9338 0.3347 0.2718 0.055 Uiso 1 1 calc R . .
C40 C 1.2992(2) 0.2790(3) 0.77349(18) 0.0264(8) Uani 1 1 d . . .
C120 C 1.0393(2) 0.4305(3) 0.28444(17) 0.0254(8) Uani 1 1 d . . .
C82 C 1.1443(2) 0.1167(3) 0.57318(19) 0.0317(9) Uani 1 1 d . . .
H82A H 1.1810 0.1670 0.6065 0.047 Uiso 1 1 calc R . .
H82B H 1.1754 0.0493 0.5770 0.047 Uiso 1 1 calc R . .
H82C H 1.0907 0.1041 0.5804 0.047 Uiso 1 1 calc R . .
C122 C 0.9985(3) 0.5374(4) 0.2879(2) 0.0398(11) Uani 1 1 d . . .
H12D H 0.9990 0.5478 0.3325 0.060 Uiso 1 1 calc R . .
H12E H 0.9386 0.5389 0.2556 0.060 Uiso 1 1 calc R . .
H12F H 1.0316 0.5946 0.2779 0.060 Uiso 1 1 calc R . .
C71 C 0.7646(3) 0.0833(3) 0.6027(2) 0.0329(9) Uani 1 1 d . . .
H71A H 0.7412 0.0349 0.5648 0.049 Uiso 1 1 calc R . .
H71B H 0.7243 0.0878 0.6255 0.049 Uiso 1 1 calc R . .
H71C H 0.8207 0.0564 0.6334 0.049 Uiso 1 1 calc R . .
C72 C 0.6926(2) 0.2336(3) 0.5261(2) 0.0317(9) Uani 1 1 d . . .
H72A H 0.6717 0.1822 0.4896 0.047 Uiso 1 1 calc R . .
H72B H 0.7029 0.3025 0.5091 0.047 Uiso 1 1 calc R . .
H72C H 0.6491 0.2422 0.5457 0.047 Uiso 1 1 calc R . .
C32 C 1.1695(3) 0.8302(3) 0.66692(19) 0.0303(9) Uani 1 1 d . . .
H32A H 1.1323 0.7897 0.6281 0.045 Uiso 1 1 calc R . .
H32B H 1.1689 0.9056 0.6552 0.045 Uiso 1 1 calc R . .
H32C H 1.1479 0.8225 0.7026 0.045 Uiso 1 1 calc R . .
C83 C 1.2055(2) 0.1911(3) 0.4952(2) 0.0351(10) Uani 1 1 d . . .
H83A H 1.1916 0.2211 0.4509 0.053 Uiso 1 1 calc R . .
H83B H 1.2407 0.1268 0.5003 0.053 Uiso 1 1 calc R . .
H83C H 1.2380 0.2437 0.5287 0.053 Uiso 1 1 calc R . .
C111 C 1.4381(3) 0.5562(4) 0.6081(3) 0.0594(15) Uani 1 1 d . . .
H11A H 1.3810 0.5702 0.6093 0.089 Uiso 1 1 calc R . .
H11B H 1.4493 0.6075 0.5784 0.089 Uiso 1 1 calc R . .
H11C H 1.4827 0.5634 0.6528 0.089 Uiso 1 1 calc R . .
C43 C 1.2640(3) 0.3165(3) 0.8241(2) 0.0361(10) Uani 1 1 d . . .
H43A H 1.2634 0.3945 0.8249 0.054 Uiso 1 1 calc R . .
H43B H 1.3009 0.2896 0.8680 0.054 Uiso 1 1 calc R . .
H43C H 1.2049 0.2895 0.8123 0.054 Uiso 1 1 calc R . .
C33 C 1.3207(3) 0.8491(3) 0.7500(2) 0.0361(10) Uani 1 1 d . . .
H33A H 1.2975 0.8464 0.7850 0.054 Uiso 1 1 calc R . .
H33B H 1.3245 0.9235 0.7376 0.054 Uiso 1 1 calc R . .
H33C H 1.3786 0.8170 0.7662 0.054 Uiso 1 1 calc R . .
C42 C 1.3898(3) 0.3194(4) 0.7859(2) 0.0414(11) Uani 1 1 d . . .
H42A H 1.3902 0.3974 0.7876 0.062 Uiso 1 1 calc R . .
H42B H 1.4071 0.2957 0.7500 0.062 Uiso 1 1 calc R . .
H42C H 1.4305 0.2912 0.8282 0.062 Uiso 1 1 calc R . .
C31 C 1.2977(3) 0.7923(3) 0.6355(2) 0.0344(9) Uani 1 1 d . . .
H31A H 1.2593 0.7530 0.5967 0.052 Uiso 1 1 calc R . .
H31B H 1.3555 0.7601 0.6518 0.052 Uiso 1 1 calc R . .
H31C H 1.3016 0.8667 0.6233 0.052 Uiso 1 1 calc R . .
C73 C 0.8124(3) 0.2690(3) 0.63654(19) 0.0338(9) Uani 1 1 d . . .
H73A H 0.8663 0.2400 0.6691 0.051 Uiso 1 1 calc R . .
H73B H 0.7699 0.2778 0.6571 0.051 Uiso 1 1 calc R . .
H73C H 0.8241 0.3383 0.6210 0.051 Uiso 1 1 calc R . .
C123 C 1.0402(3) 0.4121(4) 0.21573(18) 0.0383(10) Uani 1 1 d . . .
H12G H 1.0700 0.4715 0.2043 0.057 Uiso 1 1 calc R . .
H12H H 0.9805 0.4076 0.1832 0.057 Uiso 1 1 calc R . .
H12I H 1.0707 0.3454 0.2155 0.057 Uiso 1 1 calc R . .
C112 C 1.4184(3) 0.3592(4) 0.6235(2) 0.0474(13) Uani 1 1 d . . .
H11D H 1.3616 0.3751 0.6248 0.071 Uiso 1 1 calc R . .
H11E H 1.4626 0.3597 0.6686 0.071 Uiso 1 1 calc R . .
H11F H 1.4168 0.2887 0.6037 0.071 Uiso 1 1 calc R . .
C113 C 1.5289(2) 0.4191(5) 0.5811(2) 0.0516(14) Uani 1 1 d . . .
H11G H 1.5303 0.3459 0.5660 0.077 Uiso 1 1 calc R . .
H11H H 1.5734 0.4279 0.6257 0.077 Uiso 1 1 calc R . .
H11I H 1.5403 0.4688 0.5507 0.077 Uiso 1 1 calc R . .

loop_
_atom_site_aniso_label
_atom_site_aniso_U_11
_atom_site_aniso_U_22
_atom_site_aniso_U_33
_atom_site_aniso_U_23
_atom_site_aniso_U_13
_atom_site_aniso_U_12
Dy1 0.01373(7) 0.01107(8) 0.01393(8) -0.00012(7) 0.00663(5) 0.00008(7)
C1 0.0231(18) 0.0173(17) 0.0178(19) -0.0030(14) 0.0088(16) -0.0038(14)
C2 0.0231(18) 0.0174(17) 0.0149(18) 0.0037(14) 0.0084(15) 0.0006(14)
O5 0.0187(10) 0.0069(9) 0.0186(11) -0.0010(10) 0.0088(8) -0.0005(10)
O1 0.0274(13) 0.0147(11) 0.0141(13) 0.0010(10) 0.0047(11) -0.0004(10)
O2 0.0250(13) 0.0128(11) 0.0152(13) -0.0023(9) 0.0034(10) -0.0001(9)
O3 0.0413(16) 0.0155(12) 0.0200(13) -0.0040(10) 0.0054(12) -0.0063(11)
O4 0.0474(17) 0.0153(12) 0.0215(14) 0.0045(11) 0.0095(12) 0.0024(12)
C4 0.0202(16) 0.0124(14) 0.0155(17) -0.0017(14) 0.0080(14) 0.0011(13)
O7 0.0272(13) 0.0119(11) 0.0349(15) 0.0035(10) 0.0215(12) 0.0007(10)
O8 0.0216(12) 0.0089(11) 0.0285(13) -0.0011(10) 0.0141(11) 0.0006(9)
O6 0.0250(12) 0.0113(11) 0.0237(13) 0.0012(10) 0.0147(11) 0.0017(9)
C3 0.0266(16) 0.0197(16) 0.0144(15) 0.0032(16) 0.0014(12) 0.0016(16)
C6 0.0209(16) 0.0167(16) 0.0186(17) 0.0006(14) 0.0095(14) -0.0017(13)
C5 0.0254(17) 0.0102(15) 0.0244(19) -0.0011(14) 0.0132(15) -0.0021(13)
O9 0.0206(12) 0.0192(12) 0.0143(12) -0.0029(10) 0.0071(10) -0.0037(10)
O10 0.0175(11) 0.0213(12) 0.0180(12) 0.0010(10) 0.0074(10) -0.0021(9)
O12 0.0259(13) 0.0359(15) 0.0147(13) -0.0019(11) 0.0081(10) -0.0038(11)
O11 0.0160(12) 0.0504(17) 0.0210(14) 0.0062(13) 0.0067(11) 0.0047(12)
C7 0.0264(18) 0.0113(16) 0.0207(18) 0.0011(14) 0.0097(15) -0.0017(13)
C9 0.0179(16) 0.0141(16) 0.0239(19) 0.0011(14) 0.0093(14) 0.0004(13)
C41 0.045(2) 0.0213(19) 0.029(2) 0.0090(17) 0.0164(19) 0.0113(17)
C80 0.0213(17) 0.0115(16) 0.034(2) 0.0022(15) 0.0147(16) 0.0061(13)
C110 0.0128(17) 0.050(3) 0.024(2) 0.0120(19) 0.0040(15) 0.0077(16)
C70 0.0281(18) 0.0194(17) 0.030(2) 0.0034(15) 0.0226(17) 0.0015(15)
C8 0.0227(17) 0.0192(18) 0.0248(19) -0.0007(15) 0.0152(15) 0.0018(14)
C81 0.034(2) 0.0149(17) 0.035(2) -0.0059(16) 0.0170(18) -0.0004(15)
C30 0.038(2) 0.0139(16) 0.0234(19) -0.0012(15) 0.0125(17) -0.0064(15)
C121 0.042(2) 0.040(2) 0.027(2) -0.0061(19) 0.0115(19) -0.020(2)
C40 0.034(2) 0.0220(19) 0.0220(19) 0.0090(15) 0.0098(16) 0.0033(16)
C120 0.0292(19) 0.032(2) 0.0142(18) -0.0001(16) 0.0071(15) -0.0066(16)
C82 0.032(2) 0.0230(19) 0.037(2) 0.0065(17) 0.0087(18) 0.0074(16)
C122 0.036(2) 0.037(2) 0.034(2) 0.0016(19) -0.0002(19) 0.0025(18)
C71 0.039(2) 0.0225(19) 0.051(3) 0.0080(18) 0.033(2) 0.0005(17)
C72 0.0244(19) 0.033(2) 0.042(2) 0.0068(19) 0.0174(18) -0.0001(17)
C32 0.042(2) 0.0184(18) 0.030(2) 0.0004(16) 0.0145(18) -0.0031(16)
C83 0.033(2) 0.0169(18) 0.068(3) -0.0005(19) 0.033(2) 0.0032(16)
C111 0.040(3) 0.055(3) 0.059(3) -0.018(3) -0.009(2) -0.014(2)
C43 0.056(3) 0.025(2) 0.033(2) 0.0052(18) 0.024(2) 0.0046(19)
C33 0.050(3) 0.0216(19) 0.032(2) -0.0084(17) 0.010(2) -0.0164(18)
C42 0.040(2) 0.037(2) 0.043(3) 0.013(2) 0.012(2) -0.002(2)
C31 0.046(2) 0.027(2) 0.036(2) -0.0070(18) 0.022(2) -0.0146(18)
C73 0.057(3) 0.026(2) 0.028(2) 0.0002(17) 0.027(2) -0.0018(19)
C123 0.037(2) 0.056(3) 0.021(2) 0.000(2) 0.0097(18) -0.013(2)
C112 0.027(2) 0.071(3) 0.044(3) 0.035(3) 0.014(2) 0.014(2)
C113 0.018(2) 0.102(4) 0.034(3) 0.029(3) 0.0102(18) 0.006(2)

loop_
_atom_type_symbol
_atom_type_description
_atom_type_scat_dispersion_real
_atom_type_scat_dispersion_imag
_atom_type_scat_source
C C 0.0033 0.0016 'International Tables Vol C Tables 4.2.6.8 and 6.1.1.4'
H H 0.0000 0.0000 'International Tables Vol C Tables 4.2.6.8 and 6.1.1.4'
O O 0.0106 0.0060 'International Tables Vol C Tables 4.2.6.8 and 6.1.1.4'
Dy Dy -0.1892 4.4098 'International Tables Vol C Tables 4.2.6.8 and 6.1.1.4'

loop_
_geom_angle_atom_site_label_1
_geom_angle_atom_site_label_2
_geom_angle_atom_site_label_3
_geom_angle
_geom_angle_site_symmetry_1
_geom_angle_site_symmetry_3
_geom_angle_publ_flag
O10 Dy1 O1 83.14(9) . . ?
O10 Dy1 O9 75.87(8) . . ?
O1 Dy1 O9 129.49(8) . . ?
O10 Dy1 O2 89.90(8) . . ?
O1 Dy1 O2 72.94(8) . . ?
O9 Dy1 O2 150.14(8) . . ?
O10 Dy1 O5 153.31(8) . 3_766 ?
O1 Dy1 O5 118.75(8) . 3_766 ?
O9 Dy1 O5 97.86(8) . 3_766 ?
O2 Dy1 O5 83.09(8) . 3_766 ?
O10 Dy1 O6 81.02(8) . 3_766 ?
O1 Dy1 O6 145.95(8) . 3_766 ?
O9 Dy1 O6 74.88(8) . 3_766 ?
O2 Dy1 O6 77.07(8) . 3_766 ?
O5 Dy1 O6 72.32(7) 3_766 3_766 ?
O10 Dy1 O5 135.80(8) . . ?
O1 Dy1 O5 80.52(8) . . ?
O9 Dy1 O5 83.58(8) . . ?
O2 Dy1 O5 123.23(8) . . ?
O5 Dy1 O5 67.25(8) 3_766 . ?
O6 Dy1 O5 130.57(8) 3_766 . ?
O10 Dy1 Dy1 164.92(6) . 3_766 ?
O1 Dy1 Dy1 100.66(6) . 3_766 ?
O9 Dy1 Dy1 90.75(6) . 3_766 ?
O2 Dy1 Dy1 105.18(6) . 3_766 ?
O5 Dy1 Dy1 34.11(5) 3_766 3_766 ?
O6 Dy1 Dy1 102.44(5) 3_766 3_766 ?
O5 Dy1 Dy1 33.14(5) . 3_766 ?
O2 C1 O3 120.5(3) . . ?
O2 C1 C3 127.2(3) . . ?
O3 C1 C3 112.3(3) . . ?
O1 C2 O4 111.1(3) . . ?
O1 C2 C3 124.8(3) . . ?
O4 C2 C3 124.1(3) . . ?
C4 O5 Dy1 132.8(2) . 3_766 ?
C4 O5 Dy1 114.4(2) . . ?
Dy1 O5 Dy1 112.75(8) 3_766 . ?
C2 O1 Dy1 136.5(2) . . ?
C1 O2 Dy1 133.4(2) . . ?
C1 O3 C30 122.6(3) . . ?
C2 O4 C40 128.3(3) . . ?
O5 C4 O8 108.5(3) . . ?
O5 C4 C5 125.5(3) . . ?
O8 C4 C5 126.0(3) . . ?
C6 O7 C70 121.3(3) . . ?
C4 O8 C80 126.8(2) . . ?
C6 O6 Dy1 134.2(2) . 3_766 ?
C2 C3 C1 121.0(3) . . ?
C2 C3 H3A 119.5 . . ?
C1 C3 H3A 119.5 . . ?
O6 C6 O7 121.5(3) . . ?
O6 C6 C5 126.9(3) . . ?
O7 C6 C5 111.6(3) . . ?
C4 C5 C6 121.8(3) . . ?
C4 C5 H5A 119.1 . . ?
C6 C5 H5A 119.1 . . ?
C7 O9 Dy1 132.9(2) . . ?
C9 O10 Dy1 133.4(2) . . ?
C7 O12 C120 122.4(3) . . ?
C9 O11 C110 122.4(3) . . ?
O9 C7 O12 119.8(3) . . ?
O9 C7 C8 126.5(3) . . ?
O12 C7 C8 113.6(3) . . ?
O10 C9 O11 118.8(3) . . ?
O10 C9 C8 126.8(3) . . ?
O11 C9 C8 114.3(3) . . ?
C40 C41 H41A 109.5 . . ?
C40 C41 H41B 109.5 . . ?
H41A C41 H41B 109.5 . . ?
C40 C41 H41C 109.5 . . ?
H41A C41 H41C 109.5 . . ?
H41B C41 H41C 109.5 . . ?
O8 C80 C81 109.8(3) . . ?
O8 C80 C83 100.9(3) . . ?
C81 C80 C83 110.6(3) . . ?
O8 C80 C82 111.0(3) . . ?
C81 C80 C82 114.3(3) . . ?
C83 C80 C82 109.3(3) . . ?
O11 C110 C112 111.8(3) . . ?
O11 C110 C113 102.7(3) . . ?
C112 C110 C113 109.8(3) . . ?
O11 C110 C111 109.8(3) . . ?
C112 C110 C111 112.4(4) . . ?
C113 C110 C111 109.9(4) . . ?
O7 C70 C73 109.6(3) . . ?
O7 C70 C72 111.2(3) . . ?
C73 C70 C72 112.2(3) . . ?
O7 C70 C71 102.5(3) . . ?
C73 C70 C71 109.9(3) . . ?
C72 C70 C71 110.9(3) . . ?
C9 C8 C7 122.5(3) . . ?
C9 C8 H8A 118.8 . . ?
C7 C8 H8A 118.8 . . ?
C80 C81 H81A 109.5 . . ?
C80 C81 H81B 109.5 . . ?
H81A C81 H81B 109.5 . . ?
C80 C81 H81C 109.5 . . ?
H81A C81 H81C 109.5 . . ?
H81B C81 H81C 109.5 . . ?
O3 C30 C32 109.8(3) . . ?
O3 C30 C33 103.0(3) . . ?
C32 C30 C33 110.9(3) . . ?
O3 C30 C31 111.0(3) . . ?
C32 C30 C31 112.4(3) . . ?
C33 C30 C31 109.3(3) . . ?
C120 C121 H12A 109.5 . . ?
C120 C121 H12B 109.5 . . ?
H12A C121 H12B 109.5 . . ?
C120 C121 H12C 109.5 . . ?
H12A C121 H12C 109.5 . . ?
H12B C121 H12C 109.5 . . ?
O4 C40 C43 110.6(3) . . ?
O4 C40 C42 111.4(3) . . ?
C43 C40 C42 113.8(3) . . ?
O4 C40 C41 101.5(3) . . ?
C43 C40 C41 110.6(3) . . ?
C42 C40 C41 108.2(3) . . ?
O12 C120 C121 111.3(3) . . ?
O12 C120 C122 110.1(3) . . ?
C121 C120 C122 111.5(3) . . ?
O12 C120 C123 101.9(3) . . ?
C121 C120 C123 110.8(3) . . ?
C122 C120 C123 110.8(3) . . ?
C80 C82 H82A 109.5 . . ?
C80 C82 H82B 109.5 . . ?
H82A C82 H82B 109.5 . . ?
C80 C82 H82C 109.5 . . ?
H82A C82 H82C 109.5 . . ?
H82B C82 H82C 109.5 . . ?
C120 C122 H12D 109.5 . . ?
C120 C122 H12E 109.5 . . ?
H12D C122 H12E 109.5 . . ?
C120 C122 H12F 109.5 . . ?
H12D C122 H12F 109.5 . . ?
H12E C122 H12F 109.5 . . ?
C70 C71 H71A 109.5 . . ?
C70 C71 H71B 109.5 . . ?
H71A C71 H71B 109.5 . . ?
C70 C71 H71C 109.5 . . ?
H71A C71 H71C 109.5 . . ?
H71B C71 H71C 109.5 . . ?
C70 C72 H72A 109.5 . . ?
C70 C72 H72B 109.5 . . ?
H72A C72 H72B 109.5 . . ?
C70 C72 H72C 109.5 . . ?
H72A C72 H72C 109.5 . . ?
H72B C72 H72C 109.5 . . ?
C30 C32 H32A 109.5 . . ?
C30 C32 H32B 109.5 . . ?
H32A C32 H32B 109.5 . . ?
C30 C32 H32C 109.5 . . ?
H32A C32 H32C 109.5 . . ?
H32B C32 H32C 109.5 . . ?
C80 C83 H83A 109.5 . . ?
C80 C83 H83B 109.5 . . ?
H83A C83 H83B 109.5 . . ?
C80 C83 H83C 109.5 . . ?
H83A C83 H83C 109.5 . . ?
H83B C83 H83C 109.5 . . ?
C110 C111 H11A 109.5 . . ?
C110 C111 H11B 109.5 . . ?
H11A C111 H11B 109.5 . . ?
C110 C111 H11C 109.5 . . ?
H11A C111 H11C 109.5 . . ?
H11B C111 H11C 109.5 . . ?
C40 C43 H43A 109.5 . . ?
C40 C43 H43B 109.5 . . ?
H43A C43 H43B 109.5 . . ?
C40 C43 H43C 109.5 . . ?
H43A C43 H43C 109.5 . . ?
H43B C43 H43C 109.5 . . ?
C30 C33 H33A 109.5 . . ?
C30 C33 H33B 109.5 . . ?
H33A C33 H33B 109.5 . . ?
C30 C33 H33C 109.5 . . ?
H33A C33 H33C 109.5 . . ?
H33B C33 H33C 109.5 . . ?
C40 C42 H42A 109.5 . . ?
C40 C42 H42B 109.5 . . ?
H42A C42 H42B 109.5 . . ?
C40 C42 H42C 109.5 . . ?
H42A C42 H42C 109.5 . . ?
H42B C42 H42C 109.5 . . ?
C30 C31 H31A 109.5 . . ?
C30 C31 H31B 109.5 . . ?
H31A C31 H31B 109.5 . . ?
C30 C31 H31C 109.5 . . ?
H31A C31 H31C 109.5 . . ?
H31B C31 H31C 109.5 . . ?
C70 C73 H73A 109.5 . . ?
C70 C73 H73B 109.5 . . ?
H73A C73 H73B 109.5 . . ?
C70 C73 H73C 109.5 . . ?
H73A C73 H73C 109.5 . . ?
H73B C73 H73C 109.5 . . ?
C120 C123 H12G 109.5 . . ?
C120 C123 H12H 109.5 . . ?
H12G C123 H12H 109.5 . . ?
C120 C123 H12I 109.5 . . ?
H12G C123 H12I 109.5 . . ?
H12H C123 H12I 109.5 . . ?
C110 C112 H11D 109.5 . . ?
C110 C112 H11E 109.5 . . ?
H11D C112 H11E 109.5 . . ?
C110 C112 H11F 109.5 . . ?
H11D C112 H11F 109.5 . . ?
H11E C112 H11F 109.5 . . ?
C110 C113 H11G 109.5 . . ?
C110 C113 H11H 109.5 . . ?
H11G C113 H11H 109.5 . . ?
C110 C113 H11I 109.5 . . ?
H11G C113 H11I 109.5 . . ?
H11H C113 H11I 109.5 . . ?

loop_
_geom_bond_atom_site_label_1
_geom_bond_atom_site_label_2
_geom_bond_distance
_geom_bond_site_symmetry_2
_geom_bond_publ_flag
Dy1 O10 2.259(2) . ?
Dy1 O1 2.261(2) . ?
Dy1 O9 2.278(2) . ?
Dy1 O2 2.318(2) . ?
Dy1 O5 2.330(2) 3_766 ?
Dy1 O6 2.351(2) 3_766 ?
Dy1 O5 2.390(2) . ?
Dy1 Dy1 3.9309(3) 3_766 ?
C1 O2 1.250(4) . ?
C1 O3 1.348(4) . ?
C1 C3 1.406(5) . ?
C2 O1 1.257(4) . ?
C2 O4 1.361(4) . ?
C2 C3 1.395(5) . ?
O5 C4 1.301(4) . ?
O5 Dy1 2.330(2) 3_766 ?
O3 C30 1.468(4) . ?
O4 C40 1.466(4) . ?
C4 O8 1.348(4) . ?
C4 C5 1.370(4) . ?
O7 C6 1.347(4) . ?
O7 C70 1.473(4) . ?
O8 C80 1.483(4) . ?
O6 C6 1.234(4) . ?
O6 Dy1 2.351(2) 3_766 ?
C3 H3A 0.9500 . ?
C6 C5 1.423(5) . ?
C5 H5A 0.9500 . ?
O9 C7 1.252(4) . ?
O10 C9 1.260(4) . ?
O12 C7 1.349(4) . ?
O12 C120 1.476(4) . ?
O11 C9 1.357(4) . ?
O11 C110 1.458(4) . ?
C7 C8 1.394(5) . ?
C9 C8 1.389(5) . ?
C41 C40 1.531(5) . ?
C41 H41A 0.9800 . ?
C41 H41B 0.9800 . ?
C41 H41C 0.9800 . ?
C80 C81 1.508(5) . ?
C80 C83 1.511(5) . ?
C80 C82 1.526(5) . ?
C110 C112 1.507(6) . ?
C110 C113 1.519(5) . ?
C110 C111 1.543(7) . ?
C70 C73 1.513(5) . ?
C70 C72 1.519(5) . ?
C70 C71 1.520(5) . ?
C8 H8A 0.9500 . ?
C81 H81A 0.9800 . ?
C81 H81B 0.9800 . ?
C81 H81C 0.9800 . ?
C30 C32 1.513(5) . ?
C30 C33 1.515(5) . ?
C30 C31 1.529(5) . ?
C121 C120 1.518(5) . ?
C121 H12A 0.9800 . ?
C121 H12B 0.9800 . ?
C121 H12C 0.9800 . ?
C40 C43 1.512(5) . ?
C40 C42 1.517(5) . ?
C120 C122 1.521(6) . ?
C120 C123 1.523(5) . ?
C82 H82A 0.9800 . ?
C82 H82B 0.9800 . ?
C82 H82C 0.9800 . ?
C122 H12D 0.9800 . ?
C122 H12E 0.9800 . ?
C122 H12F 0.9800 . ?
C71 H71A 0.9800 . ?
C71 H71B 0.9800 . ?
C71 H71C 0.9800 . ?
C72 H72A 0.9800 . ?
C72 H72B 0.9800 . ?
C72 H72C 0.9800 . ?
C32 H32A 0.9800 . ?
C32 H32B 0.9800 . ?
C32 H32C 0.9800 . ?
C83 H83A 0.9800 . ?
C83 H83B 0.9800 . ?
C83 H83C 0.9800 . ?
C111 H11A 0.9800 . ?
C111 H11B 0.9800 . ?
C111 H11C 0.9800 . ?
C43 H43A 0.9800 . ?
C43 H43B 0.9800 . ?
C43 H43C 0.9800 . ?
C33 H33A 0.9800 . ?
C33 H33B 0.9800 . ?
C33 H33C 0.9800 . ?
C42 H42A 0.9800 . ?
C42 H42B 0.9800 . ?
C42 H42C 0.9800 . ?
C31 H31A 0.9800 . ?
C31 H31B 0.9800 . ?
C31 H31C 0.9800 . ?
C73 H73A 0.9800 . ?
C73 H73B 0.9800 . ?
C73 H73C 0.9800 . ?
C123 H12G 0.9800 . ?
C123 H12H 0.9800 . ?
C123 H12I 0.9800 . ?
C112 H11D 0.9800 . ?
C112 H11E 0.9800 . ?
C112 H11F 0.9800 . ?
C113 H11G 0.9800 . ?
C113 H11H 0.9800 . ?
C113 H11I 0.9800 . ?

loop_
_geom_torsion_atom_site_label_1
_geom_torsion_atom_site_label_2
_geom_torsion_atom_site_label_3
_geom_torsion_atom_site_label_4
_geom_torsion
_geom_torsion_site_symmetry_1
_geom_torsion_site_symmetry_2
_geom_torsion_site_symmetry_3
_geom_torsion_site_symmetry_4
_geom_torsion_publ_flag
O10 Dy1 O5 C4 17.8(3) . . . . ?
O1 Dy1 O5 C4 -52.0(2) . . . . ?
O9 Dy1 O5 C4 79.9(2) . . . . ?
O2 Dy1 O5 C4 -114.3(2) . . . . ?
O5 Dy1 O5 C4 -178.8(3) 3_766 . . . ?
O6 Dy1 O5 C4 143.6(2) 3_766 . . . ?
Dy1 Dy1 O5 C4 -178.8(3) 3_766 . . . ?
O10 Dy1 O5 Dy1 -163.41(9) . . . 3_766 ?
O1 Dy1 O5 Dy1 126.79(11) . . . 3_766 ?
O9 Dy1 O5 Dy1 -101.33(10) . . . 3_766 ?
O2 Dy1 O5 Dy1 64.49(12) . . . 3_766 ?
O5 Dy1 O5 Dy1 0.0 3_766 . . 3_766 ?
O6 Dy1 O5 Dy1 -37.56(14) 3_766 . . 3_766 ?
O4 C2 O1 Dy1 -158.1(2) . . . . ?
C3 C2 O1 Dy1 21.7(6) . . . . ?
O10 Dy1 O1 C2 69.3(3) . . . . ?
O9 Dy1 O1 C2 134.6(3) . . . . ?
O2 Dy1 O1 C2 -22.7(3) . . . . ?
O5 Dy1 O1 C2 -94.5(3) 3_766 . . . ?
O6 Dy1 O1 C2 6.6(4) 3_766 . . . ?
O5 Dy1 O1 C2 -151.9(3) . . . . ?
Dy1 Dy1 O1 C2 -125.4(3) 3_766 . . . ?
O3 C1 O2 Dy1 166.1(2) . . . . ?
C3 C1 O2 Dy1 -14.0(6) . . . . ?
O10 Dy1 O2 C1 -64.6(3) . . . . ?
O1 Dy1 O2 C1 18.2(3) . . . . ?
O9 Dy1 O2 C1 -125.1(3) . . . . ?
O5 Dy1 O2 C1 141.2(3) 3_766 . . . ?
O6 Dy1 O2 C1 -145.5(3) 3_766 . . . ?
O5 Dy1 O2 C1 84.2(3) . . . . ?
Dy1 Dy1 O2 C1 115.0(3) 3_766 . . . ?
O2 C1 O3 C30 -7.2(5) . . . . ?
C3 C1 O3 C30 173.0(3) . . . . ?
O1 C2 O4 C40 176.9(3) . . . . ?
C3 C2 O4 C40 -2.9(6) . . . . ?
Dy1 O5 C4 O8 157.79(19) 3_766 . . . ?
Dy1 O5 C4 O8 -23.7(3) . . . . ?
Dy1 O5 C4 C5 -24.3(5) 3_766 . . . ?
Dy1 O5 C4 C5 154.2(3) . . . . ?
O5 C4 O8 C80 176.5(3) . . . . ?
C5 C4 O8 C80 -1.4(5) . . . . ?
O1 C2 C3 C1 -4.4(6) . . . . ?
O4 C2 C3 C1 175.4(3) . . . . ?
O2 C1 C3 C2 1.4(6) . . . . ?
O3 C1 C3 C2 -178.8(3) . . . . ?
Dy1 O6 C6 O7 -170.8(2) 3_766 . . . ?
Dy1 O6 C6 C5 8.6(6) 3_766 . . . ?
C70 O7 C6 O6 -14.0(5) . . . . ?
C70 O7 C6 C5 166.5(3) . . . . ?
O5 C4 C5 C6 -1.6(6) . . . . ?
O8 C4 C5 C6 175.9(3) . . . . ?
O6 C6 C5 C4 9.6(6) . . . . ?
O7 C6 C5 C4 -171.0(3) . . . . ?
O10 Dy1 O9 C7 -14.8(3) . . . . ?
O1 Dy1 O9 C7 -83.3(3) . . . . ?
O2 Dy1 O9 C7 48.9(4) . . . . ?
O5 Dy1 O9 C7 138.7(3) 3_766 . . . ?
O6 Dy1 O9 C7 69.5(3) 3_766 . . . ?
O5 Dy1 O9 C7 -155.4(3) . . . . ?
Dy1 Dy1 O9 C7 172.2(3) 3_766 . . . ?
O1 Dy1 O10 C9 145.5(3) . . . . ?
O9 Dy1 O10 C9 11.8(3) . . . . ?
O2 Dy1 O10 C9 -141.7(3) . . . . ?
O5 Dy1 O10 C9 -67.4(4) 3_766 . . . ?
O6 Dy1 O10 C9 -64.8(3) 3_766 . . . ?
O5 Dy1 O10 C9 76.7(3) . . . . ?
Dy1 Dy1 O10 C9 39.8(5) 3_766 . . . ?
Dy1 O9 C7 O12 -168.5(2) . . . . ?
Dy1 O9 C7 C8 12.1(5) . . . . ?
C120 O12 C7 O9 0.0(5) . . . . ?
C120 O12 C7 C8 179.5(3) . . . . ?
Dy1 O10 C9 O11 175.4(2) . . . . ?
Dy1 O10 C9 C8 -5.8(5) . . . . ?
C110 O11 C9 O10 -3.0(5) . . . . ?
C110 O11 C9 C8 178.1(3) . . . . ?
C4 O8 C80 C81 66.4(4) . . . . ?
C4 O8 C80 C83 -176.7(3) . . . . ?
C4 O8 C80 C82 -60.9(4) . . . . ?
C9 O11 C110 C112 60.5(5) . . . . ?
C9 O11 C110 C113 178.1(4) . . . . ?
C9 O11 C110 C111 -65.0(4) . . . . ?
C6 O7 C70 C73 -56.1(4) . . . . ?
C6 O7 C70 C72 68.6(4) . . . . ?
C6 O7 C70 C71 -172.8(3) . . . . ?
O10 C9 C8 C7 -4.9(6) . . . . ?
O11 C9 C8 C7 173.9(3) . . . . ?
O9 C7 C8 C9 1.7(6) . . . . ?
O12 C7 C8 C9 -177.8(3) . . . . ?
C1 O3 C30 C32 69.1(4) . . . . ?
C1 O3 C30 C33 -172.7(3) . . . . ?
C1 O3 C30 C31 -55.8(4) . . . . ?
C2 O4 C40 C43 68.4(4) . . . . ?
C2 O4 C40 C42 -59.3(5) . . . . ?
C2 O4 C40 C41 -174.3(3) . . . . ?
C7 O12 C120 C121 -59.2(4) . . . . ?
C7 O12 C120 C122 65.0(4) . . . . ?
C7 O12 C120 C123 -177.3(3) . . . . ?

loop_
_platon_squeeze_void_nr
_platon_squeeze_void_average_x
_platon_squeeze_void_average_y
_platon_squeeze_void_average_z
_platon_squeeze_void_volume
_platon_squeeze_void_count_electrons
_platon_squeeze_void_content
1 0.500 0.000 0.500 328 37 ' '
2 0.500 0.500 1.000 328 37 ' '
